data_4323033
loop_
_publ_author_name
'Zhen Tang'
'Yasuo Nomura'
'Shigeki Kuwata'
'Youichi Ishii'
'Yasushi Mizobe'
'Masanobu Hidai'

_publ_contact_author
;
    Masanobu Hidai
 Department of Chemistry and Biotechnology, Graduate School of Engineering,
The University of Tokyo, Hongo, Bunkyo-Ku, Tokyo 113-8656, Japan
;
_publ_contact_author_fax ' +81-3-5800-6945 '
_publ_contact_author_phone ' +81-3-3812-2111 ext 7261 '
_publ_section_title
;
 Metal-Metal Bonding in Pentanuclear Bow-Tie Metal Sulfido Clusters.
 Synthetic and Structural Studies on the Cationic Pentanuclear Clusters
 [(Cp*Ir)2(\m3-S)2M(\m3-S)2(IrCp*)2]n+ (M = Fe, Co, Ni; n = 1, 2)
;
_journal_name_full 'Inorganic Chemistry'
_journal_page_first 4909
_journal_page_last 4920
_journal_paper_doi 10.1021/ic9806885
_journal_volume 37
_journal_year 1998
_chemical_formula_sum 'C44 H66 Cl6 Co3 Ir4 N2 S4'
_space_group_IT_number 15
_symmetry_cell_setting monoclinic
_symmetry_Int_Tables_number 15
_symmetry_space_group_name_Hall '-C 2yc'
_symmetry_space_group_name_H-M 'C 1 2/c 1'
_audit_creation_date 'Thu Oct 24 18:12:51 1996'
_audit_creation_method 'from TEXRAY.INF file'
_cell_angle_alpha 90
_cell_angle_beta 98.091(10)
_cell_angle_gamma 90
_cell_formula_units_Z 4.00
_cell_length_a 28.914(4)
_cell_length_b 8.516(3)
_cell_length_c 23.950(2)
_cell_measurement_reflns_used 25
_cell_measurement_temperature 23.0
_cell_measurement_theta_max 39.75
_cell_measurement_theta_min 33.68
_cell_volume 5839(2)
_computing_cell_refinement 'MSC/AFC Diffractometer Control'
_computing_data_collection 'MSC/AFC Diffractometer Control'
_computing_data_reduction 'teXsan: PROCESS (MSC)'
_computing_publication_material 'teXsan: FINISH (MSC)'
_computing_structure_refinement 'teXsan: LS (MSC)'
_computing_structure_solution 'DIRDIF92 (PATTY)'
_diffrn_ambient_temperature 23.0
_diffrn_measurement_device AFC7R
_diffrn_measurement_method 'omega/2-theta scans'
_diffrn_orient_matrix_UB_11 -0.02630
_diffrn_orient_matrix_UB_12 -0.06857
_diffrn_orient_matrix_UB_13 0.00820
_diffrn_orient_matrix_UB_21 -0.01963
_diffrn_orient_matrix_UB_22 0.09517
_diffrn_orient_matrix_UB_23 0.00359
_diffrn_orient_matrix_UB_31 -0.01197
_diffrn_orient_matrix_UB_32 -0.00537
_diffrn_orient_matrix_UB_33 -0.04121
_diffrn_radiation_monochromator graphite
_diffrn_radiation_source 'X-ray tube'
_diffrn_radiation_type MoKalpha
_diffrn_radiation_wavelength 0.7107
_diffrn_reflns_av_R_equivalents 4.62
_diffrn_reflns_limit_h_max 37
_diffrn_reflns_limit_h_min 0
_diffrn_reflns_limit_k_max 0
_diffrn_reflns_limit_k_min 0
_diffrn_reflns_limit_l_max 3
_diffrn_reflns_limit_l_min -29
_diffrn_reflns_number 7291
_diffrn_reflns_theta_max 27.5040
_diffrn_reflns_theta_min 2.575
_diffrn_standards_decay_% -0.18
_diffrn_standards_interval_count 150
_diffrn_standards_number 3
_exptl_absorpt_coefficient_mu_cm 103.850
_exptl_absorpt_correction_T_max 0.999
_exptl_absorpt_correction_T_min 0.215
_exptl_absorpt_correction_type psi-scan
_exptl_crystal_colour darkbrown
_exptl_crystal_density_diffrn 2.172
_exptl_crystal_description prismatic
_exptl_crystal_F_000 3596.00
_exptl_crystal_size_max 0.600
_exptl_crystal_size_mid 0.200
_exptl_crystal_size_min 0.200
_refine_diff_density_max -3.54140
_refine_diff_density_min 6.11920
_refine_ls_extinction_coef 0.31092
_refine_ls_extinction_method Zachariasen_type_2_Gaussian_isotropic
_refine_ls_goodness_of_fit_obs 2.820
_refine_ls_matrix_type full
_refine_ls_number_parameters 286
_refine_ls_number_reflns 4247
_refine_ls_number_restraints 0
_refine_ls_R_factor_obs 0.0700
_refine_ls_shift/esd_max 17.2020
_refine_ls_structure_factor_coef F
_refine_ls_weighting_scheme sigma
_refine_ls_wR_factor_obs 0.0520
_cod_data_source_file ic9806885_4.cif
_cod_data_source_block '[(Cp*Ir)2(S)2Co(S)2(IrCp*)2][CoCl3(NCMe)]2(compound6[CoCl3(NCMe)]2)'
_cod_original_cell_volume 5838(2)
_cod_original_sg_symbol_H-M 'C 2/c '
_cod_original_formula_sum 'C44 H66 N2 Ir4 S4 Co3 Cl6'
_cod_database_code 4323033

loop_
_symmetry_equiv_pos_as_xyz
'   +x,   +y,   +z'
'1/2+x,1/2+y,   +z'
'   -x,   +y,1/2-z'
1/2-x,1/2+y,1/2-z
'   -x,   -y,   -z'
'1/2-x,1/2-y,   -z'
'   +x,   -y,1/2+z'
1/2+x,1/2-y,1/2+z

loop_
_atom_site_aniso_label
_atom_site_aniso_U_11
_atom_site_aniso_U_22
_atom_site_aniso_U_33
_atom_site_aniso_U_12
_atom_site_aniso_U_13
_atom_site_aniso_U_23
Ir1 0.0234(5) 0.0368(4) 0.0202(4) -0.0001(4) 0.0069(3) -0.0023(3)
Ir2 0.0280(5) 0.0370(4) 0.0226(4) -0.0002(4) 0.0038(4) 0.0013(3)
Co1 0.021(2) 0.032(2) 0.022(2) 0.0000 0.006(2) 0.0000
Co2 0.053(2) 0.045(2) 0.035(2) -0.002(2) 0.012(2) 0.002(1)
Cl1 0.062(5) 0.066(4) 0.068(4) 0.010(3) -0.007(4) -0.006(3)
Cl2 0.107(7) 0.047(3) 0.077(5) 0.007(4) 0.028(5) -0.002(3)
Cl3 0.064(5) 0.075(4) 0.040(3) -0.005(3) 0.007(3) 0.000(3)
S1 0.024(3) 0.038(3) 0.021(2) 0.001(2) 0.001(2) -0.002(2)
S2 0.035(4) 0.032(3) 0.038(3) -0.003(2) 0.009(3) -0.006(2)
N1 0.08(2) 0.06(1) 0.04(1) -0.01(1) 0.02(1) 0.001(9)
C1 0.02(1) 0.05(1) 0.05(1) 0.000(10) 0.01(1) -0.001(10)
C2 0.04(2) 0.04(1) 0.02(1) -0.01(1) 0.02(1) 0.005(8)
C3 0.11(2) 0.04(1) 0.02(1) -0.03(1) 0.05(1) -0.013(9)
C4 0.02(1) 0.08(2) 0.02(1) -0.01(1) -0.006(10) 0.00(1)
C5 0.06(2) 0.06(1) 0.015(10) 0.00(1) 0.00(1) -0.001(10)
C6 0.07(2) 0.07(2) 0.03(1) 0.03(1) 0.01(1) -0.01(1)
C7 0.04(2) 0.08(1) 0.05(1) 0.01(1) 0.00(1) 0.02(1)
C8 0.10(3) 0.03(1) 0.10(2) 0.01(1) 0.01(2) -0.01(1)
C9 0.10(3) 0.09(2) 0.06(2) -0.05(2) 0.02(2) -0.02(1)
C10 0.03(2) 0.14(2) 0.03(1) 0.01(2) 0.00(1) 0.01(2)
C11 0.07(2) 0.06(1) 0.010(9) 0.01(1) 0.00(1) 0.004(9)
C12 0.04(2) 0.06(1) 0.014(10) -0.01(1) 0.02(1) 0.010(9)
C13 0.04(2) 0.06(1) 0.02(1) 0.01(1) -0.01(1) 0.014(9)
C14 0.03(2) 0.07(2) 0.06(2) 0.01(1) 0.01(1) 0.01(1)
C15 0.04(2) 0.05(1) 0.04(1) -0.01(1) -0.01(1) 0.01(1)
C16 0.17(5) 0.07(2) 0.02(1) 0.02(2) -0.03(2) -0.02(1)
C17 0.06(2) 0.08(2) 0.03(1) -0.01(1) 0.00(1) 0.02(1)
C18 0.09(2) 0.04(1) 0.10(2) 0.00(1) 0.04(2) 0.02(1)
C19 0.05(2) 0.12(2) 0.10(2) 0.02(2) 0.03(2) 0.05(2)
C20 0.09(3) 0.11(2) 0.08(2) -0.04(2) -0.05(2) 0.05(2)
C21 0.05(1) 0.06(1) 0.03(1) 0.00(1) 0.01(1) 0.00(1)
C22 0.09(2) 0.08(2) 0.05(1) -0.01(1) 0.04(1) 0.01(1)

loop_
_atom_site_label
_atom_site_fract_x
_atom_site_fract_y
_atom_site_fract_z
_atom_site_U_iso_or_equiv
_atom_site_thermal_displace_type
_atom_site_calc_flag
_atom_site_calc_attached_atom
Ir1 0.08929(3) 0.05392(8) 0.23286(3) 0.0265 Uij ? ?
Ir2 0.07563(3) -0.08580(8) 0.33663(3) 0.0292 Uij ? ?
Co1 0.0000 -0.0209(3) 0.2500 0.0248 Uij ? ?
Co2 -0.1699(1) 0.5576(3) -0.0567(1) 0.0442 Uij ? ?
Cl1 -0.0983(2) 0.4597(6) -0.0325(3) 0.0667 Uij ? ?
Cl2 -0.1721(3) 0.8165(6) -0.0429(3) 0.0754 Uij ? ?
Cl3 -0.2078(2) 0.4789(6) -0.1410(2) 0.0599 Uij ? ?
S1 0.0464(2) 0.1463(5) 0.2991(2) 0.0280 Uij ? ?
S2 0.0568(2) -0.1851(5) 0.2471(2) 0.0346 Uij ? ?
N1 -0.2064(8) 0.467(2) 0.0036(7) 0.0590 Uij ? ?
C1 0.1241(7) 0.021(2) 0.1585(8) 0.0406 Uij ? ?
C2 0.0927(8) 0.154(2) 0.1490(7) 0.0333 Uij ? ?
C3 0.1109(9) 0.269(2) 0.1894(8) 0.0535 Uij ? ?
C4 0.1502(7) 0.199(2) 0.2252(8) 0.0415 Uij ? ?
C5 0.1564(8) 0.049(2) 0.2037(7) 0.0455 Uij ? ?
C6 0.1207(9) -0.126(2) 0.1214(8) 0.0561 Uij ? ?
C7 0.0532(9) 0.173(2) 0.1038(9) 0.0532 Uij ? ?
C8 0.0872(10) 0.431(2) 0.195(1) 0.0747 Uij ? ?
C9 0.180(1) 0.289(3) 0.2710(10) 0.0817 Uij ? ?
C10 0.1991(9) -0.051(3) 0.2218(9) 0.0646 Uij ? ?
C11 0.0829(9) -0.056(2) 0.4288(7) 0.0465 Uij ? ?
C12 0.0618(9) -0.206(2) 0.4140(7) 0.0358 Uij ? ?
C13 0.0953(8) -0.299(2) 0.3878(8) 0.0406 Uij ? ?
C14 0.1350(9) -0.207(3) 0.3839(10) 0.0503 Uij ? ?
C15 0.1275(8) -0.057(2) 0.4105(9) 0.0471 Uij ? ?
C16 0.064(1) 0.074(3) 0.4617(8) 0.0928 Uij ? ?
C17 0.0190(9) -0.260(2) 0.4282(8) 0.0557 Uij ? ?
C18 0.0888(10) -0.466(2) 0.371(1) 0.0713 Uij ? ?
C19 0.178(1) -0.262(3) 0.362(1) 0.0864 Uij ? ?
C20 0.164(1) 0.074(3) 0.421(1) 0.0961 Uij ? ?
C21 -0.2270(8) 0.429(3) 0.0370(8) 0.0470 Uij ? ?
C22 -0.2543(9) 0.384(2) 0.0809(9) 0.0666 Uij ? ?
H1 0.1163 -0.2190 0.1442 0.0821 Uij ? ?
H2 0.0951 -0.1205 0.0923 0.0821 Uij ? ?
H3 0.1488 -0.1444 0.1051 0.0821 Uij ? ?
H4 0.0270 0.2024 0.1187 0.0618 Uij ? ?
H5 0.0613 0.2521 0.0775 0.0618 Uij ? ?
H6 0.0485 0.0764 0.0832 0.0618 Uij ? ?
H7 0.1093 0.4921 0.2230 0.1638 Uij ? ?
H8 0.0879 0.4857 0.1599 0.1638 Uij ? ?
H9 0.0600 0.4207 0.2057 0.1638 Uij ? ?
H10 0.2034 0.2195 0.2903 0.0770 Uij ? ?
H11 0.1941 0.3744 0.2566 0.0770 Uij ? ?
H12 0.1610 0.3239 0.2991 0.0770 Uij ? ?
H13 0.2023 -0.0723 0.2621 0.0781 Uij ? ?
H14 0.1972 -0.1500 0.2030 0.0781 Uij ? ?
H15 0.2264 0.0022 0.2146 0.0781 Uij ? ?
H16 0.0883 0.1597 0.4663 0.2021 Uij ? ?
H17 0.0374 0.1147 0.4421 0.2021 Uij ? ?
H18 0.0610 0.0401 0.4980 0.2021 Uij ? ?
H19 -0.0058 -0.1888 0.4125 0.0651 Uij ? ?
H20 0.0120 -0.3608 0.4145 0.0651 Uij ? ?
H21 0.0197 -0.2578 0.4684 0.0651 Uij ? ?
H22 0.0574 -0.5014 0.3763 0.1417 Uij ? ?
H23 0.0892 -0.4756 0.3301 0.1417 Uij ? ?
H24 0.1107 -0.5321 0.3897 0.1417 Uij ? ?
H25 0.1931 -0.3424 0.3843 0.1012 Uij ? ?
H26 0.1720 -0.2933 0.3237 0.1012 Uij ? ?
H27 0.2008 -0.1735 0.3632 0.1012 Uij ? ?
H28 0.1924 0.0375 0.4427 0.1120 Uij ? ?
H29 0.1734 0.1104 0.3846 0.1120 Uij ? ?
H30 0.1534 0.1639 0.4383 0.1120 Uij ? ?
H31 -0.2731 0.4597 0.0894 0.0655 Uij ? ?
H32 -0.2705 0.2862 0.0703 0.0655 Uij ? ?
H33 -0.2310 0.3558 0.1138 0.0698 Uij ? ?

loop_
_atom_type_symbol
_atom_type_oxidation_number
_atom_type_number_in_cell
_atom_type_scat_dispersion_real
_atom_type_scat_dispersion_imag
_atom_type_scat_source
C 0 176 0.003 0.002 'International Tables'
H 0 264 0.000 0.000 'International Tables'
Ir 0 16 -1.444 7.990 'International Tables'
Co 0 12 0.349 0.972 'International Tables'
Cl 0 24 0.148 0.159 'International Tables'
S 0 16 0.125 0.123 'International Tables'
N 0 8 0.006 0.003 'International Tables'

loop_
_geom_angle_atom_site_label_1
_geom_angle_atom_site_label_2
_geom_angle_atom_site_label_3
_geom_angle
_geom_angle_site_symmetry_1
_geom_angle_site_symmetry_2
_geom_angle_site_symmetry_3
_geom_angle_publ_flag
Ir(2) Ir(1) Co(1) 61.39(3) ? ? ? yes
Ir(2) Ir(1) S(1) 51.6(1) ? ? ? yes
Ir(2) Ir(1) S(2) 52.0(1) ? ? ? yes
Ir(2) Ir(1) C(1) 143.0(5) ? ? ? yes
Ir(2) Ir(1) C(2) 174.2(6) ? ? ? yes
Ir(2) Ir(1) C(3) 146.5(4) ? ? ? yes
Ir(2) Ir(1) C(4) 121.7(5) ? ? ? yes
Ir(2) Ir(1) C(5) 121.3(5) ? ? ? yes
Co(1) Ir(1) S(1) 50.4(1) ? ? ? yes
Co(1) Ir(1) S(2) 50.0(2) ? ? ? yes
Co(1) Ir(1) C(1) 130.0(5) ? ? ? yes
Co(1) Ir(1) C(2) 113.0(6) ? ? ? yes
Co(1) Ir(1) C(3) 126.1(7) ? ? ? yes
Co(1) Ir(1) C(4) 158.7(6) ? ? ? yes
Co(1) Ir(1) C(5) 162.3(5) ? ? ? yes
S(1) Ir(1) S(2) 85.9(2) ? ? ? yes
S(1) Ir(1) C(1) 165.4(5) ? ? ? yes
S(1) Ir(1) C(2) 126.8(6) ? ? ? yes
S(1) Ir(1) C(3) 104.8(5) ? ? ? yes
S(1) Ir(1) C(4) 112.8(5) ? ? ? yes
S(1) Ir(1) C(5) 146.5(5) ? ? ? yes
S(2) Ir(1) C(1) 104.6(5) ? ? ? yes
S(2) Ir(1) C(2) 123.7(5) ? ? ? yes
S(2) Ir(1) C(3) 160.9(5) ? ? ? yes
S(2) Ir(1) C(4) 150.5(6) ? ? ? yes
S(2) Ir(1) C(5) 115.9(6) ? ? ? yes
C(1) Ir(1) C(2) 38.7(7) ? ? ? yes
C(1) Ir(1) C(3) 62.3(7) ? ? ? yes
C(1) Ir(1) C(4) 62.2(7) ? ? ? yes
C(1) Ir(1) C(5) 36.2(6) ? ? ? yes
C(2) Ir(1) C(3) 37.4(6) ? ? ? yes
C(2) Ir(1) C(4) 64.0(7) ? ? ? yes
C(2) Ir(1) C(5) 63.4(8) ? ? ? yes
C(3) Ir(1) C(4) 38.4(7) ? ? ? yes
C(3) Ir(1) C(5) 62.8(8) ? ? ? yes
C(4) Ir(1) C(5) 37.7(7) ? ? ? yes
Ir(1) Ir(2) Co(1) 57.79(3) ? ? ? yes
Ir(1) Ir(2) S(1) 51.7(1) ? ? ? yes
Ir(1) Ir(2) S(2) 51.7(1) ? ? ? yes
Ir(1) Ir(2) C(11) 145.5(6) ? ? ? yes
Ir(1) Ir(2) C(12) 176.1(6) ? ? ? yes
Ir(1) Ir(2) C(13) 140.5(6) ? ? ? yes
Ir(1) Ir(2) C(14) 117.2(6) ? ? ? yes
Ir(1) Ir(2) C(15) 120.2(6) ? ? ? yes
Co(1) Ir(2) S(1) 48.8(1) ? ? ? yes
Co(1) Ir(2) S(2) 48.3(1) ? ? ? yes
Co(1) Ir(2) C(11) 131.5(6) ? ? ? yes
Co(1) Ir(2) C(12) 119.4(6) ? ? ? yes
Co(1) Ir(2) C(13) 132.2(6) ? ? ? yes
Co(1) Ir(2) C(14) 159.8(6) ? ? ? yes
Co(1) Ir(2) C(15) 161.0(6) ? ? ? yes
S(1) Ir(2) S(2) 85.7(2) ? ? ? yes
S(1) Ir(2) C(11) 105.8(5) ? ? ? yes
S(1) Ir(2) C(12) 129.2(6) ? ? ? yes
S(1) Ir(2) C(13) 167.7(6) ? ? ? yes
S(1) Ir(2) C(14) 146.6(6) ? ? ? yes
S(1) Ir(2) C(15) 113.6(6) ? ? ? yes
S(2) Ir(2) C(11) 162.7(6) ? ? ? yes
S(2) Ir(2) C(12) 124.6(5) ? ? ? yes
S(2) Ir(2) C(13) 102.9(5) ? ? ? yes
S(2) Ir(2) C(14) 112.1(6) ? ? ? yes
S(2) Ir(2) C(15) 148.1(7) ? ? ? yes
C(11) Ir(2) C(12) 38.2(7) ? ? ? yes
C(11) Ir(2) C(13) 63.9(7) ? ? ? yes
C(11) Ir(2) C(14) 65.0(9) ? ? ? yes
C(11) Ir(2) C(15) 37.9(8) ? ? ? yes
C(12) Ir(2) C(13) 38.5(7) ? ? ? yes
C(12) Ir(2) C(14) 64.3(9) ? ? ? yes
C(12) Ir(2) C(15) 63.4(8) ? ? ? yes
C(13) Ir(2) C(14) 37.3(8) ? ? ? yes
C(13) Ir(2) C(15) 63.0(8) ? ? ? yes
C(14) Ir(2) C(15) 39.0(8) ? ? ? yes
Ir(1) Co(1) Ir(1) 153.2(1) ? ? ? yes
Ir(1) Co(1) Ir(2) 60.81(2) ? ? ? yes
Ir(1) Co(1) Ir(2) 125.29(2) ? ? ? yes
Ir(1) Co(1) S(1) 53.8(1) ? ? ? yes
Ir(1) Co(1) S(1) 106.7(2) ? ? ? yes
Ir(1) Co(1) S(2) 53.9(1) ? ? ? yes
Ir(1) Co(1) S(2) 152.6(2) ? ? ? yes
Ir(1) Co(1) Ir(2) 125.29(2) ? ? ? yes
Ir(1) Co(1) Ir(2) 60.81(2) ? ? ? yes
Ir(1) Co(1) S(1) 106.7(2) ? ? ? yes
Ir(1) Co(1) S(1) 53.8(1) ? ? ? yes
Ir(1) Co(1) S(2) 152.6(2) ? ? ? yes
Ir(1) Co(1) S(2) 53.9(1) ? ? ? yes
Ir(2) Co(1) Ir(2) 157.6(1) ? ? ? yes
Ir(2) Co(1) S(1) 51.9(1) ? ? ? yes
Ir(2) Co(1) S(1) 150.4(2) ? ? ? yes
Ir(2) Co(1) S(2) 52.4(1) ? ? ? yes
Ir(2) Co(1) S(2) 111.1(2) ? ? ? yes
Ir(2) Co(1) S(1) 150.4(2) ? ? ? yes
Ir(2) Co(1) S(1) 51.9(1) ? ? ? yes
Ir(2) Co(1) S(2) 111.1(2) ? ? ? yes
Ir(2) Co(1) S(2) 52.4(1) ? ? ? yes
S(1) Co(1) S(1) 98.6(3) ? ? ? yes
S(1) Co(1) S(2) 91.5(2) ? ? ? yes
S(1) Co(1) S(2) 144.6(2) ? ? ? yes
S(1) Co(1) S(2) 144.6(2) ? ? ? yes
S(1) Co(1) S(2) 91.5(2) ? ? ? yes
S(2) Co(1) S(2) 99.6(3) ? ? ? yes
Cl(1) Co(2) Cl(2) 112.0(3) ? ? ? yes
Cl(1) Co(2) Cl(3) 115.9(3) ? ? ? yes
Cl(1) Co(2) N(1) 103.0(6) ? ? ? yes
Cl(2) Co(2) Cl(3) 113.9(2) ? ? ? yes
Cl(2) Co(2) N(1) 104.0(5) ? ? ? yes
Cl(3) Co(2) N(1) 106.4(5) ? ? ? yes
Ir(1) S(1) Ir(2) 76.6(1) ? ? ? yes
Ir(1) S(1) Co(1) 75.8(1) ? ? ? yes
Ir(2) S(1) Co(1) 79.2(2) ? ? ? yes
Ir(1) S(2) Ir(2) 76.3(1) ? ? ? yes
Ir(1) S(2) Co(1) 76.1(2) ? ? ? yes
Ir(2) S(2) Co(1) 79.3(2) ? ? ? yes
Co(2) N(1) C(21) 174(2) ? ? ? yes
Ir(1) C(1) C(2) 71(1) ? ? ? yes
Ir(1) C(1) C(5) 70(1) ? ? ? yes
Ir(1) C(1) C(6) 125(1) ? ? ? yes
C(2) C(1) C(5) 109(1) ? ? ? yes
C(2) C(1) C(6) 124(1) ? ? ? yes
C(5) C(1) C(6) 126(1) ? ? ? yes
Ir(1) C(2) C(1) 70(1) ? ? ? yes
Ir(1) C(2) C(3) 72(1) ? ? ? yes
Ir(1) C(2) C(7) 125(1) ? ? ? yes
C(1) C(2) C(3) 105(1) ? ? ? yes
C(1) C(2) C(7) 127(1) ? ? ? yes
C(3) C(2) C(7) 127(1) ? ? ? yes
Ir(1) C(3) C(2) 69.8(10) ? ? ? yes
Ir(1) C(3) C(4) 68(1) ? ? ? yes
Ir(1) C(3) C(8) 122(1) ? ? ? yes
C(2) C(3) C(4) 107(1) ? ? ? yes
C(2) C(3) C(8) 122(2) ? ? ? yes
C(4) C(3) C(8) 129(1) ? ? ? yes
Ir(1) C(4) C(3) 72(1) ? ? ? yes
Ir(1) C(4) C(5) 70(1) ? ? ? yes
Ir(1) C(4) C(9) 127(1) ? ? ? yes
C(3) C(4) C(5) 106(1) ? ? ? yes
C(3) C(4) C(9) 122(2) ? ? ? yes
C(5) C(4) C(9) 130(2) ? ? ? yes
Ir(1) C(5) C(1) 73(1) ? ? ? yes
Ir(1) C(5) C(4) 72(1) ? ? ? yes
Ir(1) C(5) C(10) 130(1) ? ? ? yes
C(1) C(5) C(4) 110(1) ? ? ? yes
C(1) C(5) C(10) 125(1) ? ? ? yes
C(4) C(5) C(10) 123(2) ? ? ? yes
Ir(2) C(11) C(12) 70.9(10) ? ? ? yes
Ir(2) C(11) C(15) 69(1) ? ? ? yes
Ir(2) C(11) C(16) 128(1) ? ? ? yes
C(12) C(11) C(15) 106(1) ? ? ? yes
C(12) C(11) C(16) 127(2) ? ? ? yes
C(15) C(11) C(16) 125(2) ? ? ? yes
Ir(2) C(12) C(11) 70(1) ? ? ? yes
Ir(2) C(12) C(13) 71(1) ? ? ? yes
Ir(2) C(12) C(17) 128(1) ? ? ? yes
C(11) C(12) C(13) 107(2) ? ? ? yes
C(11) C(12) C(17) 125(2) ? ? ? yes
C(13) C(12) C(17) 126(2) ? ? ? yes
Ir(2) C(13) C(12) 70(1) ? ? ? yes
Ir(2) C(13) C(14) 69(1) ? ? ? yes
Ir(2) C(13) C(18) 128(1) ? ? ? yes
C(12) C(13) C(14) 108(1) ? ? ? yes
C(12) C(13) C(18) 124(2) ? ? ? yes
C(14) C(13) C(18) 126(2) ? ? ? yes
Ir(2) C(14) C(13) 72(1) ? ? ? yes
Ir(2) C(14) C(15) 70(1) ? ? ? yes
Ir(2) C(14) C(19) 127(1) ? ? ? yes
C(13) C(14) C(15) 106(2) ? ? ? yes
C(13) C(14) C(19) 125(2) ? ? ? yes
C(15) C(14) C(19) 127(2) ? ? ? yes
Ir(2) C(15) C(11) 72(1) ? ? ? yes
Ir(2) C(15) C(14) 70(1) ? ? ? yes
Ir(2) C(15) C(20) 126(1) ? ? ? yes
C(11) C(15) C(14) 110(1) ? ? ? yes
C(11) C(15) C(20) 125(2) ? ? ? yes
C(14) C(15) C(20) 124(2) ? ? ? yes
N(1) C(21) C(22) 178(2) ? ? ? yes

loop_
_geom_bond_atom_site_label_1
_geom_bond_atom_site_label_2
_geom_bond_distance
_geom_bond_site_symmetry_1
_geom_bond_site_symmetry_2
_geom_bond_publ_flag
Ir(1) Ir(2) 2.833(1) ? ? yes
Ir(1) Co(1) 2.746(1) ? ? yes
Ir(1) S(1) 2.286(5) ? ? yes
Ir(1) S(2) 2.287(5) ? ? yes
Ir(1) C(1) 2.18(2) ? ? yes
Ir(1) C(2) 2.20(2) ? ? yes
Ir(1) C(3) 2.24(2) ? ? yes
Ir(1) C(4) 2.18(2) ? ? yes
Ir(1) C(5) 2.15(2) ? ? yes
Ir(2) Co(1) 2.849(1) ? ? yes
Ir(2) S(1) 2.284(4) ? ? yes
Ir(2) S(2) 2.298(5) ? ? yes
Ir(2) C(11) 2.20(2) ? ? yes
Ir(2) C(12) 2.20(2) ? ? yes
Ir(2) C(13) 2.22(2) ? ? yes
Ir(2) C(14) 2.18(2) ? ? yes
Ir(2) C(15) 2.17(2) ? ? yes
Co(1) S(1) 2.183(5) ? ? yes
Co(1) S(1) 2.183(5) ? ? yes
Co(1) S(2) 2.166(6) ? ? yes
Co(1) S(2) 2.166(6) ? ? yes
Co(2) Cl(1) 2.233(7) ? ? yes
Co(2) Cl(2) 2.231(6) ? ? yes
Co(2) Cl(3) 2.260(6) ? ? yes
Co(2) N(1) 2.05(2) ? ? yes
N(1) C(21) 1.11(2) ? ? yes
C(1) C(2) 1.45(3) ? ? yes
C(1) C(5) 1.35(2) ? ? yes
C(1) C(6) 1.53(2) ? ? yes
C(2) C(3) 1.42(2) ? ? yes
C(2) C(7) 1.47(3) ? ? yes
C(3) C(4) 1.45(3) ? ? yes
C(3) C(8) 1.55(3) ? ? yes
C(4) C(5) 1.40(3) ? ? yes
C(4) C(9) 1.51(3) ? ? yes
C(5) C(10) 1.51(3) ? ? yes
C(11) C(12) 1.44(3) ? ? yes
C(11) C(15) 1.42(3) ? ? yes
C(11) C(16) 1.50(3) ? ? yes
C(12) C(13) 1.46(3) ? ? yes
C(12) C(17) 1.40(3) ? ? yes
C(13) C(14) 1.41(3) ? ? yes
C(13) C(18) 1.49(3) ? ? yes
C(14) C(15) 1.45(3) ? ? yes
C(14) C(19) 1.50(3) ? ? yes
C(15) C(20) 1.52(3) ? ? yes
C(21) C(22) 1.46(3) ? ? yes
